data_2003444
loop_
_publ_author_name
'Horwitz, C. P.'
'Dailey, G. C.'
'Tham, F. S.'

_publ_section_title
;
 Aquachloro[bis(5-chlorosalicylidene)ethylenediaminato]manganese(III)
;
_journal_issue 5
_journal_name_full 'Acta Crystallographica Section C'
_journal_page_first 815
_journal_page_last 817
_journal_paper_doi 10.1107/S0108270194012308
_journal_volume 51
_journal_year 1995
_chemical_formula_moiety '[Mn Cl (C16 H12 Cl2 N2 O2 )(H2 O )]'
_chemical_formula_sum 'C16 H14 Cl3 Mn N2 O3'
_chemical_formula_weight 443.6
_space_group_IT_number 14
_symmetry_cell_setting monoclinic
_symmetry_space_group_name_Hall '-P 2ybc'
_symmetry_space_group_name_H-M 'P 1 21/c 1'
_atom_type_scat_source 'IntTabIV Table 2.2B'
_cell_angle_alpha 90.0
_cell_angle_beta 115.40(1)
_cell_angle_gamma 90.0
_cell_formula_units_Z 4
_cell_length_a 13.428(2)
_cell_length_b 11.780(2)
_cell_length_c 12.318(2)
_cell_measurement_reflns_used 25
_cell_measurement_temperature 294
_cell_measurement_theta_max 24.66
_cell_measurement_theta_min 18.92
_cell_volume 1760.1(5)
_diffrn_measurement_device 'Siemens R3m/V'
_diffrn_measurement_method Wyckoff
_diffrn_radiation_type 'Mo K\a'
_diffrn_radiation_wavelength 0.71069
_diffrn_reflns_av_R_equivalents 0.1063
_diffrn_reflns_limit_h_max 13
_diffrn_reflns_limit_h_min -14
_diffrn_reflns_limit_k_max 0
_diffrn_reflns_limit_k_min -12
_diffrn_reflns_limit_l_max 13
_diffrn_reflns_limit_l_min 0
_diffrn_reflns_number 2587
_diffrn_reflns_theta_max 27.5
_diffrn_standards_decay_% 0.4
_diffrn_standards_interval_count 60
_diffrn_standards_number 4
_exptl_absorpt_coefficient_mu 1.198
_exptl_absorpt_correction_T_max 0.7750
_exptl_absorpt_correction_T_min 0.7356
_exptl_absorpt_correction_type 'empirical (\y scans)'
_exptl_crystal_colour black
_exptl_crystal_density_diffrn 1.674
_exptl_crystal_description prism
_exptl_crystal_size_max 0.28
_exptl_crystal_size_mid 0.18
_exptl_crystal_size_min 0.13
_refine_diff_density_max 0.25
_refine_diff_density_min -0.19
_refine_ls_extinction_method none
_refine_ls_goodness_of_fit_obs 1.0829
_refine_ls_hydrogen_treatment ' H atoms riding with O---H 0.85 and C---H 0.96\%A'
_refine_ls_number_parameters 226
_refine_ls_number_reflns 1902
_refine_ls_R_factor_obs 0.0311
_refine_ls_shift/esd_max 0.001
_refine_ls_structure_factor_coef F
_refine_ls_weighting_details 'w = 1/[\s^2^(F) + 0.0007F^2^]'
_refine_ls_weighting_scheme calc
_refine_ls_wR_factor_obs 0.0416
_reflns_number_observed 1902
_reflns_number_total 2313
_reflns_observed_criterion F>4.0\s(F)
_cod_data_source_file fg1002.cif
_cod_data_source_block fg1002a
_cod_depositor_comments
;
The following automatic conversions were performed:

'_refine_ls_weighting_scheme' value 'w = 1/[\s^2^(F) + 0.0007F^2^]'
was changed to 'calc'. New tag '_refine_ls_weighting_details' was
created. The value of the new tag was set to 'w = 1/[\s^2^(F) +
0.0007F^2^]'.

Automatic conversion script
Id: cif_fix_values 3143 2015-03-26 13:38:13Z robertas 
;
_cod_original_cell_volume 1760.5(5)
_cod_original_sg_symbol_H-M 'P 21/c'
_cod_original_formula_sum 'C16 H14 Cl3 Mn1 N2 O3 '
_cod_database_code 2003444

loop_
_symmetry_equiv_pos_as_xyz
x,y,z
x,1/2-y,1/2+z
-x,-y,-z
-x,1/2+y,1/2-z

loop_
_atom_site_label
_atom_site_fract_x
_atom_site_fract_y
_atom_site_fract_z
_atom_site_U_iso_or_equiv
Mn .0720(1) .2069(1) .0516(1) .041(1)
O(1) .0103(2) .0965(2) -.1208(2) .068(1)
Cl(1) .1356(1) .3568(1) .2197(1) .053(1)
C(1') .3163(3) .1078(3) .0979(3) .046(1)
C(2') .2567(3) .0518(3) .1531(3) .045(1)
C(3') .3016(3) -.0469(3) .2193(3) .051(1)
C(4') .4025(3) -.0869(3) .2330(3) .056(1)
C(5') .4617(3) -.0307(3) .1814(3) .055(1)
C(6') .4197(3) .0649(3) .1140(3) .054(1)
N(1'a) .1888(2) .2618(2) .0079(2) .042(1)
C(1'a) .2797(3) .2108(3) .0300(3) .050(1)
C(2'a) .1621(3) .3713(3) -.0558(3) .052(1)
O(2') .1606(2) .0879(2) .1459(2) .049(1)
Cl(2) .5917(1) -.0805(1) .2039(1) .072(1)
C(1") -.1812(3) .3008(3) -.0297(3) .042(1)
C(2") -.1464(3) .2044(3) .0447(3) .041(1)
C(3") -.2181(3) .1564(3) .0879(3) .046(1)
C(4") -.3200(3) .2030(3) .0594(3) .052(1)
C(5") -.3538(3) .2979(3) -.0140(3) .051(1)
C(6") -.2868(3) .3459(3) -.0591(3) .049(1)
N(1"a) -.0167(2) .3265(2) -.0624(2) .042(1)
C(1"a) -.1158(3) .3543(3) -.0834(3) .046(1)
C(2"a) .0382(3) .3767(3) -.1315(3) .052(1)
O(2") -.0493(2) .1546(2) .0748(2) .045(1)
Cl(3) -.4846(1) .3561(1) -.0516(1) .072(1)
H1a .0449 .0969 -.1646 .080
H1b .0121 .0245 -.1152 .080
H3'a .2614 -.0873 .2555 .080
H4'a .4323 -.1545 .2791 .080
H6'a .4608 .1026 .0773 .080
H1'a .3272 .2442 -.0012 .080
H2'a .1995 .3776 -.1067 .080
H2'b .1856 .4328 .0008 .080
H3"a -.1956 .0902 .1380 .080
H4"a -.3677 .1700 .0906 .080
H6"a -.3117 .4110 -.1107 .080
H1"a -.1494 .4150 -.1393 .080
H2"a .0184 .3359 -.2053 .080
H2"b .0155 .4543 -.1506 .080

loop_
_geom_angle_atom_site_label_1
_geom_angle_atom_site_label_2
_geom_angle_atom_site_label_3
_geom_angle
_geom_angle_publ_flag
O(1) Mn Cl(1) 170.10(10) yes
Cl(1) Mn N(1'a) 88.10(10) yes
Cl(1) Mn O(2') 96.40(10) yes
O(1) Mn N(1"a) 83.10(10) yes
N(1'a) Mn N(1"a) 83.10(10) yes
O(1) Mn O(2") 87.90(10) yes
N(1'a) Mn O(2") 173.60(10) yes
N(1"a) Mn O(2") 92.50(10) yes
O(1) Mn O(2') 91.70(10) yes
N(1'a) Mn O(2') 92.60(10) yes
Cl(1) Mn N(1"a) 88.50(10) yes
O(2') Mn N(1"a) 173.40(10) yes
Cl(1) Mn O(2") 96.50(10) yes
O(2') Mn O(2") 91.30(10) yes
O(1) Mn N(1'a) 87.00(10) yes
C(2') C(1') C(1'a) 123.4(3) no
C(1') C(2') C(3') 118.5(3) no
C(3') C(2') O(2') 118.0(4) no
C(3') C(4') C(5') 120.7(3) no
C(4') C(5') Cl(2) 120.0(3) no
C(1') C(6') C(5') 120.3(4) no
Mn N(1'a) C(2'a) 113.1(2) no
C(1') C(1'a) N(1'a) 125.3(4) no
Mn O(2') C(2') 128.4(2) no
C(2") C(1") C(1"a) 123.4(3) no
C(1") C(2") C(3") 118.7(3) no
C(3") C(2") O(2") 117.8(3) no
C(3") C(4") C(5") 120.1(4) no
C(4") C(5") Cl(3) 120.0(3) no
C(1") C(6") C(5") 120.3(3) no
Mn N(1"a) C(2"a) 113.5(2) no
C(1") C(1"a) N(1"a) 125.1(3) no
Mn O(2") C(2") 128.7(2) no
C(2') C(1') C(6') 119.4(3) no
C(6') C(1') C(1'a) 117.1(4) no
C(1') C(2') O(2') 123.6(3) no
C(2') C(3') C(4') 120.7(4) no
C(4') C(5') C(6') 120.3(4) no
C(6') C(5') Cl(2) 119.7(3) no
Mn N(1'a) C(1'a) 125.8(3) no
C(1'a) N(1'a) C(2'a) 121.1(3) no
N(1'a) C(2'a) C(2"a) 108.4(3) no
C(2") C(1") C(6") 119.3(4) no
C(6") C(1") C(1"a) 117.2(3) no
C(1") C(2") O(2") 123.4(3) no
C(2") C(3") C(4") 120.9(3) no
C(4") C(5") C(6") 120.7(3) no
C(6") C(5") Cl(3) 119.3(3) no
Mn N(1"a) C(1"a) 125.3(3) no
C(1"a) N(1"a) C(2"a) 121.0(3) no
C(2'a) C(2"a) N(1"a) 108.5(3) no

loop_
_geom_bond_atom_site_label_1
_geom_bond_atom_site_label_2
_geom_bond_distance
_geom_bond_publ_flag
C(1') C(2') 1.415(6) no
C(1') C(1'a) 1.435(5) no
C(2') O(2') 1.324(5) no
C(4') C(5') 1.381(6) no
C(5') Cl(2) 1.748(4) no
C(1") C(2") 1.407(4) no
C(1") C(1"a) 1.451(6) no
C(2") O(2") 1.329(4) no
C(4") C(5") 1.386(5) no
C(5") Cl(3) 1.752(4) no
C(1') C(6') 1.410(5) no
C(2') C(3') 1.400(5) no
C(3') C(4') 1.375(6) no
C(5') C(6') 1.369(5) no
C(2'a) C(2"a) 1.520(5) no
C(1") C(6") 1.409(5) no
C(2") C(3") 1.404(6) no
C(3") C(4") 1.373(5) no
C(5") C(6") 1.366(6) no
Mn O(1) 2.319(3) yes
Mn N(1'a) 1.973(3) yes
Mn N(1"a) 1.986(2) yes
Mn Cl(1) 2.5720(10) yes
Mn O(2') 1.883(2) yes
Mn O(2") 1.874(3) yes
N(1'a) C(1'a) 1.280(5) yes
N(1"a) C(1"a) 1.285(5) yes
N(1"a) C(2"a) 1.468(5) yes
N(1'a) C(2'a) 1.472(4) yes
